data_7248039
loop_
_publ_author_name
'Ali&#x107;, Jasna'
'Lon&#x10d;ari&#x107;, Ivor'
'Etter, Martin'
'Rub&#x10d;i&#x107;, Mirta'
'&#x160;tefani&#x107;, Zoran'
'&#x160;ekutor, Marina'
'U&#x17e;arevi&#x107;, Krunoslav'
'Stolar, Tomislav'

_publ_section_title
;
 Direct <i>in situ</i> measurement of polymorphic transition temperatures
 under thermo-mechanochemical conditions.
;
_journal_issue 6
_journal_name_full 'Physical chemistry chemical physics : PCCP'
_journal_page_first 4840
_journal_page_last 4844
_journal_paper_doi 10.1039/d3cp04364a
_journal_volume 26
_journal_year 2024
_chemical_formula_moiety 'C24 H34 O'
_chemical_formula_sum 'C24 H34 O'
_chemical_formula_weight 338.51
_space_group_crystal_system triclinic
_space_group_IT_number 2
_space_group_name_Hall '-P 1'
_space_group_name_H-M_alt 'P -1'
_atom_sites_solution_hydrogens geom
_audit_creation_date 2023-06-15
_audit_creation_method
;
Olex2 1.2
(compiled 2018.05.29 svn.r3508 for OlexSys, GUI svn.r5506)
;
_audit_update_record
;
2023-06-15 deposited with the CCDC.	2024-01-03 downloaded from the CCDC.
;
_cell_angle_alpha 76.757(4)
_cell_angle_beta 84.981(4)
_cell_angle_gamma 78.050(5)
_cell_formula_units_Z 2
_cell_length_a 7.7886(5)
_cell_length_b 10.8558(5)
_cell_length_c 11.3845(4)
_cell_measurement_reflns_used 6542
_cell_measurement_temperature 296.69(13)
_cell_measurement_theta_max 78.7960
_cell_measurement_theta_min 5.0110
_cell_volume 915.86(8)
_computing_cell_refinement 'CrysAlisPro 1.171.42.54a (Rigaku OD, 2022)'
_computing_data_collection 'CrysAlisPro 1.171.42.54a (Rigaku OD, 2022)'
_computing_data_reduction 'CrysAlisPro 1.171.42.54a (Rigaku OD, 2022)'
_computing_molecular_graphics 'Olex2 (Dolomanov et al., 2009)'
_computing_publication_material 'Olex2 (Dolomanov et al., 2009)'
_computing_structure_refinement 'ShelXL (Sheldrick, 2015)'
_computing_structure_solution 'SHELXT 2014/5 (Sheldrick, 2014)'
_diffrn_ambient_environment air
_diffrn_ambient_temperature 296.69(13)
_diffrn_detector 'Hybrid Pixel Array Detector'
_diffrn_detector_area_resol_mean 10.0000
_diffrn_detector_type HyPix
_diffrn_measured_fraction_theta_full 0.983
_diffrn_measured_fraction_theta_max 0.940
_diffrn_measurement_details
;
List of Runs (angles in degrees, time in seconds):

  # Type    Start    End  Width  t~exp~   \w     \q     \k     \f   Frames
#--------------------------------------------------------------------------
  1  \w    -65.00 -38.00   0.50    1.20    --  -48.47 -30.00  21.00   54
  2  \w   -122.00 -71.00   0.50    1.20    --  -48.47 -30.00  21.00  102
  3  \w    -25.00  25.00   0.50    1.20    --  -48.47  30.00-177.00  100
  4  \w    -24.00  28.00   0.50    1.20    --   48.47 -30.00  21.00  104
  5  \w   -117.00 -91.00   0.50    4.81    --  -90.00 -30.00  21.00   52
  6  \w   -163.00-124.00   0.50    4.81    --  -90.00 -30.00  21.00   78
  7  \w    -42.00 -16.00   0.50    1.20    --  -48.47 125.00 150.00   52
  8  \w    -25.00  20.00   0.50    1.20    --  -48.47  19.00 -30.00   90
  9  \w    -25.00  19.00   0.50    1.20    --  -48.47  19.00 -90.00   88
 10  \w    -82.00 -49.00   0.50    1.20    --  -48.47 125.00 150.00   66
 11  \w   -115.00 -90.00   0.50    1.20    --  -48.47-125.00-180.00   50
 12  \w     52.00  96.00   0.50    1.20    --   48.47  30.00-177.00   88
 13  \w    -52.00 -21.00   0.50    4.81    --  -90.00 125.00-180.00   62
 14  \w    -62.00 -19.00   0.50    4.81    --  -90.00 125.00-120.00   86
 15  \w    -52.00 -18.00   0.50    4.81    --  -90.00 125.00  30.00   68
 16  \w   -161.00-122.00   0.50    4.81    --  -90.00 -45.00   0.00   78
 17  \w    -85.00 -34.00   0.50    4.81    --  -90.00 125.00  60.00  102
 18  \w    -82.00 -55.00   0.50    4.81    --  -90.00 125.00-180.00   54
 19  \w    -52.00 -26.00   0.50    4.81    --  -90.00  77.00   0.00   52
 20  \w   -161.00 -79.00   0.50    4.81    --  -90.00 -45.00 -30.00  164
 21  \w    -86.00 -60.00   0.50    4.81    --  -90.00  77.00   0.00   52
 22  \w   -105.00 -80.00   0.50    4.81    --  -90.00 -45.00   0.00   50
 23  \w     47.00  73.00   0.50    4.81    --  111.50-125.00-120.00   52
 24  \w     72.00  98.00   0.50    4.81    --  111.50-125.00   0.00   52
 25  \w     72.00  97.00   0.50    4.81    --  111.50 -95.00 -90.00   50
 26  \w     40.00  70.00   0.50    4.81    --  111.50-125.00   0.00   60
 27  \w     40.00  66.00   0.50    4.81    --  111.50 -95.00 -90.00   52
 28  \w    100.00 134.00   0.50    4.81    --  111.50 125.00   0.00   68
 29  \w     42.00 101.00   0.50    4.81    --  111.50-125.00  90.00  118
 30  \w     43.00  68.00   0.50    4.81    --  111.50 -61.00-180.00   50
 31  \w     93.00 128.00   0.50    4.81    --  111.50  77.00  60.00   70
 32  \w    148.00 177.00   0.50    4.81    --  111.50  77.00  60.00   58
 33  \w     50.00 111.00   0.50    4.81    --  111.50-125.00 150.00  122
 34  \w    134.00 169.00   0.50    4.81    --  111.50  61.00 -90.00   70
 35  \w     45.00  70.00   0.50    4.81    --  111.50 -61.00 150.00   50
 36  \w     97.00 125.00   0.50    4.81    --  111.50  61.00 -90.00   56
 37  \w     78.00 104.00   0.50    4.81    --  111.50 -77.00 120.00   52
 38  \w     82.00 110.00   0.50    4.81    --  111.50-125.00-120.00   56
 39  \w     48.00 111.00   0.50    4.81    --  111.50-125.00  60.00  126
 40  \w     40.00 109.00   0.50    4.81    --  111.50-125.00-180.00  138
 41  \w     69.00  95.00   0.50    4.81    --  111.50 -77.00  60.00   52
 42  \w     44.00 105.00   0.50    4.81    --  111.50 -95.00-120.00  122
 43  \w     51.00 111.00   0.50    4.81    --  111.50-125.00  30.00  120
 44  \w    102.00 178.00   0.50    4.81    --  111.50  30.00-177.00  152
 45  \w   -124.00 -98.00   0.50    4.81    --  -90.00 -32.00  22.00   52
 46  \w    -23.00   9.00   0.50    1.20    --   48.47 -19.00 -90.00   64
 47  \w      2.00  28.00   0.50    1.20    --   48.47 -99.00-180.00   52
 48  \w     40.00  81.00   0.50    1.20    --   48.47 -99.00-180.00   82
 49  \w    -51.00 -26.00   0.50    4.81    --  -90.00  45.00 150.00   50
 50  \w     86.00 111.00   0.50    4.81    --  111.50-125.00-150.00   50
 51  \w    147.00 174.00   0.50    4.81    --  111.50 125.00  30.00   54
 52  \w     46.00  72.00   0.50    4.81    --  111.50-125.00-150.00   52
 53  \w    109.00 147.00   0.50    4.81    --  111.50  30.00 -30.00   76
 54  \w     80.00 105.00   0.50    4.81    --  111.50 -95.00  60.00   50
 55  \w     68.00  94.00   0.50    4.81    --  111.50 -95.00  90.00   52
 56  \w    150.00 177.00   0.50    4.81    --  111.50  45.00-150.00   54
 57  \w    102.00 128.00   0.50    4.81    --  111.50-150.00  24.46   52
 58  \w     97.00 127.00   0.50    4.81    --  111.50 125.00  30.00   60
;
_diffrn_measurement_device 'four-circle diffractometer'
_diffrn_measurement_device_type 'XtaLAB Synergy, Dualflex, HyPix'
_diffrn_measurement_method '\w scans'
_diffrn_orient_matrix_type 'CrysAlisPro convention (1999,Acta A55,543-557)'
_diffrn_orient_matrix_UB_11 0.0183607000
_diffrn_orient_matrix_UB_12 -0.1404950000
_diffrn_orient_matrix_UB_13 -0.0125811000
_diffrn_orient_matrix_UB_21 -0.1870796000
_diffrn_orient_matrix_UB_22 -0.0021304000
_diffrn_orient_matrix_UB_23 0.0558764000
_diffrn_orient_matrix_UB_31 -0.0749180000
_diffrn_orient_matrix_UB_32 0.0482905000
_diffrn_orient_matrix_UB_33 -0.1268061000
_diffrn_radiation_monochromator mirror
_diffrn_radiation_probe x-ray
_diffrn_radiation_type CuK\a
_diffrn_radiation_wavelength 1.54184
_diffrn_reflns_av_R_equivalents 0.0672
_diffrn_reflns_av_unetI/netI 0.0627
_diffrn_reflns_Laue_measured_fraction_full 0.983
_diffrn_reflns_Laue_measured_fraction_max 0.940
_diffrn_reflns_limit_h_max 9
_diffrn_reflns_limit_h_min -9
_diffrn_reflns_limit_k_max 13
_diffrn_reflns_limit_k_min -13
_diffrn_reflns_limit_l_max 11
_diffrn_reflns_limit_l_min -14
_diffrn_reflns_number 11118
_diffrn_reflns_point_group_measured_fraction_full 0.983
_diffrn_reflns_point_group_measured_fraction_max 0.940
_diffrn_reflns_theta_full 67.684
_diffrn_reflns_theta_max 79.364
_diffrn_reflns_theta_min 4.264
_diffrn_source 'micro-focus sealed X-ray tube'
_diffrn_source_type 'PhotonJet (Cu) X-ray Source'
_exptl_absorpt_coefficient_mu 0.542
_exptl_absorpt_correction_T_max 1.00000
_exptl_absorpt_correction_T_min 0.75624
_exptl_absorpt_correction_type multi-scan
_exptl_absorpt_process_details
;
CrysAlisPro 1.171.42.54a (Rigaku Oxford Diffraction, 2022)
Empirical absorption correction using spherical harmonics,
implemented in SCALE3 ABSPACK scaling algorithm.
;
_exptl_crystal_colour colourless
_exptl_crystal_colour_primary colourless
_exptl_crystal_density_diffrn 1.227
_exptl_crystal_description prism
_exptl_crystal_F_000 372
_exptl_crystal_size_max 0.4
_exptl_crystal_size_mid 0.2
_exptl_crystal_size_min 0.2
_refine_diff_density_max 0.634
_refine_diff_density_min -0.538
_refine_diff_density_rms 0.154
_refine_ls_extinction_method none
_refine_ls_goodness_of_fit_ref 1.428
_refine_ls_hydrogen_treatment constr
_refine_ls_matrix_type full
_refine_ls_number_parameters 226
_refine_ls_number_reflns 3740
_refine_ls_number_restraints 0
_refine_ls_restrained_S_all 1.428
_refine_ls_R_factor_all 0.1164
_refine_ls_R_factor_gt 0.0914
_refine_ls_shift/su_max 0.000
_refine_ls_shift/su_mean 0.000
_refine_ls_structure_factor_coef Fsqd
_refine_ls_weighting_details 'w=1/[\s^2^(Fo^2^)+(0.2000P)^2^] where P=(Fo^2^+2Fc^2^)/3'
_refine_ls_weighting_scheme calc
_refine_ls_wR_factor_gt 0.2734
_refine_ls_wR_factor_ref 0.3245
_reflns_Friedel_coverage 0.000
_reflns_number_gt 3029
_reflns_number_total 3740
_reflns_threshold_expression 'I > 2\s(I)'
_cod_data_source_file d3cp04364a2.cif
_cod_data_source_block tm-4(polimorfja-49)thf_auto
_cod_depositor_comments 'Adding full bibliography for 7248039.cif.'
_cod_database_code 7248039
_shelx_shelxl_version_number 2016/6
_chemical_oxdiff_usercomment 'Ponovljeno snimanje, nije bio dobar completnes'
_shelx_space_group_comment
;
The symmetry employed for this shelxl refinement is uniquely defined
by the following loop, which should always be used as a source of
symmetry information in preference to the above space-group names.
They are only intended as comments.
;
_shelx_estimated_absorpt_t_max 0.899
_shelx_estimated_absorpt_t_min 0.812
_diffrn_oxdiff_digest_frames
;
01a7f32baa12f82a35d555a2d8aeddb57a0343872fb
;
_reflns_odcompleteness_completeness 98.27
_reflns_odcompleteness_iscentric 1
_reflns_odcompleteness_theta 68.13
_olex2_refinement_description
;
1. Fixed Uiso
 At 1.2 times of:
  All C(H) groups, All C(H,H) groups
2.a Ternary CH refined with riding coordinates:
 C6(H6), C10(H10), C1(H1), C11(H11), C12(H12), C18(H18), C8(H8), C23(H23),
 C16(H16), C3(H3)
2.b Secondary CH2 refined with riding coordinates:
 C19(H19A,H19B), C2(H2A,H2B), C4(H4A,H4B), C9(H9A,H9B), C13(H13A,H13B), C7(H7A,
 H7B), C17(H17A,H17B), C21(H21A,H21B), C14(H14A,H14B), C22(H22A,H22B), C24(H24A,
 H24B), C25(H25A,H25B)
;
_olex2_submission_special_instructions 'No special instructions were received'
_oxdiff_exptl_absorpt_empirical_details
;
Empirical correction (ABSPACK) includes:
- Absorption correction using spherical harmonics
- Frame scaling
;
_oxdiff_exptl_absorpt_empirical_full_max 4.816
_oxdiff_exptl_absorpt_empirical_full_min 0.373

loop_
_space_group_symop_operation_xyz
'x, y, z'
'-x, -y, -z'

loop_
_atom_site_label
_atom_site_type_symbol
_atom_site_fract_x
_atom_site_fract_y
_atom_site_fract_z
_atom_site_U_iso_or_equiv
_atom_site_adp_type
_atom_site_occupancy
_atom_site_site_symmetry_order
_atom_site_calc_flag
_atom_site_refinement_flags_posn
_atom_site_refinement_flags_adp
_atom_site_refinement_flags_occupancy
_atom_site_disorder_assembly
_atom_site_disorder_group
O15 O 0.66076(15) 0.49121(11) 0.80816(11) 0.0342(4) Uani 1 1 d . . . . .
C20 C 0.8141(2) 0.39944(15) 0.78277(14) 0.0307(5) Uani 1 1 d . . . . .
C6 C 0.6019(2) 0.68641(17) 0.64069(14) 0.0333(5) Uani 1 1 d . . . . .
H6 H 0.709007 0.660522 0.593198 0.040 Uiso 1 1 calc R . . . .
C10 C 0.4610(2) 0.67105(18) 0.84693(15) 0.0349(5) Uani 1 1 d . . . . .
H10 H 0.476788 0.634708 0.933276 0.042 Uiso 1 1 calc R . . . .
C1 C 0.4170(2) 0.81972(19) 0.82560(17) 0.0398(5) Uani 1 1 d . . . . .
H1 H 0.308977 0.845376 0.872237 0.048 Uiso 1 1 calc R . . . .
C5 C 0.6342(2) 0.63016(15) 0.77583(14) 0.0284(4) Uani 1 1 d . . . . .
C11 C 0.5583(2) 0.83520(18) 0.61963(17) 0.0401(5) Uani 1 1 d . . . . .
H11 H 0.541341 0.871389 0.533375 0.048 Uiso 1 1 calc R . . . .
C12 C 0.3867(2) 0.87581(19) 0.69081(18) 0.0398(5) Uani 1 1 d . . . . .
H12 H 0.357280 0.970121 0.676648 0.048 Uiso 1 1 calc R . . . .
C19 C 0.8815(3) 0.4189(2) 0.65188(16) 0.0451(5) Uani 1 1 d . . . . .
H19A H 0.928505 0.497505 0.629517 0.054 Uiso 1 1 calc R . . . .
H19B H 0.785718 0.427146 0.599851 0.054 Uiso 1 1 calc R . . . .
C18 C 1.0261(3) 0.3030(2) 0.63518(19) 0.0579(7) Uani 1 1 d . . . . .
H18 H 1.067789 0.315944 0.550317 0.069 Uiso 1 1 calc R . . . .
C2 C 0.5646(3) 0.8710(2) 0.8659(2) 0.0538(6) Uani 1 1 d . . . . .
H2A H 0.581186 0.836420 0.951420 0.065 Uiso 1 1 calc R . . . .
H2B H 0.534391 0.964237 0.852573 0.065 Uiso 1 1 calc R . . . .
C4 C 0.7809(2) 0.68372(19) 0.8155(2) 0.0407(5) Uani 1 1 d . . . . .
H4A H 0.889098 0.658537 0.770438 0.049 Uiso 1 1 calc R . . . .
H4B H 0.799840 0.647680 0.900569 0.049 Uiso 1 1 calc R . . . .
C9 C 0.3105(3) 0.6222(2) 0.8064(2) 0.0465(5) Uani 1 1 d . . . . .
H9A H 0.203773 0.647070 0.852924 0.056 Uiso 1 1 calc R . . . .
H9B H 0.337845 0.528758 0.820680 0.056 Uiso 1 1 calc R . . . .
C13 C 0.2364(3) 0.8261(2) 0.6509(2) 0.0488(6) Uani 1 1 d . . . . .
H13A H 0.217148 0.862952 0.565963 0.059 Uiso 1 1 calc R . . . .
H13B H 0.129145 0.851951 0.696608 0.059 Uiso 1 1 calc R . . . .
C7 C 0.4506(3) 0.6376(2) 0.60024(17) 0.0435(5) Uani 1 1 d . . . . .
H7A H 0.434309 0.672725 0.514716 0.052 Uiso 1 1 calc R . . . .
H7B H 0.478539 0.544351 0.613118 0.052 Uiso 1 1 calc R . . . .
C17 C 0.9545(4) 0.1797(2) 0.6693(3) 0.0657(8) Uani 1 1 d . . . . .
H17A H 1.045529 0.107457 0.656755 0.079 Uiso 1 1 calc R . . . .
H17B H 0.857874 0.185498 0.618705 0.079 Uiso 1 1 calc R . . . .
C8 C 0.2822(3) 0.6788(2) 0.6719(2) 0.0471(6) Uani 1 1 d . . . . .
H8 H 0.185929 0.646739 0.646343 0.057 Uiso 1 1 calc R . . . .
C21 C 0.7469(3) 0.2735(2) 0.8181(3) 0.0560(6) Uani 1 1 d . . . . .
H21A H 0.648999 0.278533 0.768962 0.067 Uiso 1 1 calc R . . . .
H21B H 0.704596 0.260701 0.901931 0.067 Uiso 1 1 calc R . . . .
C14 C 0.7073(3) 0.8866(2) 0.6589(2) 0.0531(6) Uani 1 1 d . . . . .
H14A H 0.678684 0.979993 0.643581 0.064 Uiso 1 1 calc R . . . .
H14B H 0.814668 0.861597 0.612977 0.064 Uiso 1 1 calc R . . . .
C22 C 1.0429(4) 0.1490(3) 0.8788(2) 0.0715(9) Uani 1 1 d . . . . .
H22A H 1.134610 0.076614 0.867694 0.086 Uiso 1 1 calc R . . . .
H22B H 1.003930 0.134540 0.963243 0.086 Uiso 1 1 calc R . . . .
C23 C 1.1145(4) 0.2724(3) 0.8441(3) 0.0648(8) Uani 1 1 d . . . . .
H23 H 1.212580 0.266016 0.894914 0.078 Uiso 1 1 calc R . . . .
C16 C 0.8910(4) 0.1584(2) 0.8015(3) 0.0651(7) Uani 1 1 d . . . . .
H16 H 0.843999 0.078730 0.824296 0.078 Uiso 1 1 calc R . . . .
C24 C 0.9684(3) 0.3878(2) 0.8618(2) 0.0550(7) Uani 1 1 d . . . . .
H24A H 0.928064 0.375634 0.945996 0.066 Uiso 1 1 calc R . . . .
H24B H 1.014905 0.466624 0.840458 0.066 Uiso 1 1 calc R . . . .
C3 C 0.7336(3) 0.8311(2) 0.7939(2) 0.0504(6) Uani 1 1 d . . . . .
H3 H 0.829107 0.863774 0.819737 0.061 Uiso 1 1 calc R . . . .
C25 C 1.1779(3) 0.2932(3) 0.7131(3) 0.0681(8) Uani 1 1 d . . . . .
H25A H 1.270676 0.221762 0.701075 0.082 Uiso 1 1 calc R . . . .
H25B H 1.224995 0.371795 0.690537 0.082 Uiso 1 1 calc R . . . .

loop_
_atom_site_aniso_label
_atom_site_aniso_U_11
_atom_site_aniso_U_22
_atom_site_aniso_U_33
_atom_site_aniso_U_23
_atom_site_aniso_U_13
_atom_site_aniso_U_12
O15 0.0329(7) 0.0236(7) 0.0404(7) -0.0033(5) 0.0080(5) -0.0008(5)
C20 0.0330(9) 0.0233(8) 0.0317(8) -0.0038(6) 0.0015(6) 0.0005(6)
C6 0.0309(9) 0.0316(9) 0.0319(8) -0.0035(6) 0.0027(6) 0.0009(6)
C10 0.0313(9) 0.0350(10) 0.0334(8) -0.0066(7) 0.0036(6) 0.0017(7)
C1 0.0350(9) 0.0366(10) 0.0441(10) -0.0137(8) -0.0006(7) 0.0063(7)
C5 0.0262(8) 0.0233(8) 0.0325(8) -0.0046(6) 0.0004(6) 0.0001(6)
C11 0.0362(9) 0.0310(10) 0.0438(10) 0.0022(7) 0.0019(7) 0.0016(7)
C12 0.0323(9) 0.0330(10) 0.0475(11) -0.0052(7) -0.0042(7) 0.0062(7)
C19 0.0489(11) 0.0370(10) 0.0355(9) 0.0009(7) 0.0088(7) 0.0090(8)
C18 0.0640(14) 0.0477(13) 0.0439(11) -0.0038(9) 0.0166(9) 0.0152(11)
C2 0.0569(13) 0.0393(12) 0.0679(14) -0.0260(10) -0.0187(10) 0.0073(9)
C4 0.0311(9) 0.0316(10) 0.0593(11) -0.0125(8) -0.0118(7) 0.0010(7)
C9 0.0297(9) 0.0472(12) 0.0592(12) -0.0092(9) 0.0096(8) -0.0071(8)
C13 0.0313(10) 0.0520(13) 0.0578(12) -0.0118(9) -0.0099(8) 0.0071(8)
C7 0.0420(10) 0.0481(12) 0.0407(10) -0.0151(8) -0.0080(7) -0.0006(8)
C17 0.0726(17) 0.0471(14) 0.0805(17) -0.0366(13) -0.0169(13) 0.0130(12)
C8 0.0297(9) 0.0519(13) 0.0622(13) -0.0172(10) -0.0077(8) -0.0058(8)
C21 0.0517(12) 0.0307(11) 0.0819(16) -0.0095(10) 0.0152(10) -0.0101(9)
C14 0.0410(11) 0.0306(10) 0.0807(16) 0.0001(9) 0.0018(9) -0.0062(8)
C22 0.090(2) 0.0406(13) 0.0595(14) 0.0059(10) -0.0001(12) 0.0228(13)
C23 0.0581(14) 0.0518(14) 0.0790(17) -0.0229(12) -0.0324(12) 0.0238(11)
C16 0.0680(16) 0.0259(11) 0.0971(19) -0.0122(11) 0.0146(13) -0.0081(10)
C24 0.0547(13) 0.0466(13) 0.0611(13) -0.0217(10) -0.0232(10) 0.0157(10)
C3 0.0399(10) 0.0330(11) 0.0825(15) -0.0185(9) -0.0172(9) -0.0033(8)
C25 0.0396(12) 0.0428(13) 0.111(2) -0.0144(13) 0.0107(12) 0.0076(9)

loop_
_atom_type_symbol
_atom_type_description
_atom_type_scat_dispersion_real
_atom_type_scat_dispersion_imag
_atom_type_scat_source
C C 0.0181 0.0091 'International Tables Vol C Tables 4.2.6.8 and 6.1.1.4'
H H 0.0000 0.0000 'International Tables Vol C Tables 4.2.6.8 and 6.1.1.4'
O O 0.0492 0.0322 'International Tables Vol C Tables 4.2.6.8 and 6.1.1.4'

loop_
_geom_angle_atom_site_label_1
_geom_angle_atom_site_label_2
_geom_angle_atom_site_label_3
_geom_angle
_geom_angle_site_symmetry_1
_geom_angle_site_symmetry_3
_geom_angle_publ_flag
C20 O15 C5 127.83(12) . . ?
O15 C20 C19 115.67(13) . . ?
O15 C20 C21 101.69(14) . . ?
O15 C20 C24 113.72(13) . . ?
C19 C20 C21 109.27(16) . . ?
C19 C20 C24 108.20(17) . . ?
C21 C20 C24 107.82(18) . . ?
C5 C6 C11 108.64(13) . . ?
C7 C6 C5 111.12(15) . . ?
C7 C6 C11 109.83(14) . . ?
C1 C10 C5 109.00(15) . . ?
C9 C10 C1 109.79(15) . . ?
C9 C10 C5 110.76(14) . . ?
C12 C1 C10 108.79(14) . . ?
C2 C1 C10 110.88(14) . . ?
C2 C1 C12 110.41(18) . . ?
O15 C5 C6 113.51(13) . . ?
O15 C5 C10 102.44(13) . . ?
O15 C5 C4 113.20(13) . . ?
C6 C5 C10 107.26(12) . . ?
C4 C5 C6 110.32(15) . . ?
C4 C5 C10 109.61(13) . . ?
C12 C11 C6 108.97(15) . . ?
C14 C11 C6 110.97(14) . . ?
C14 C11 C12 110.25(16) . . ?
C1 C12 C11 107.95(14) . . ?
C13 C12 C1 110.39(17) . . ?
C13 C12 C11 110.54(16) . . ?
C20 C19 C18 109.66(14) . . ?
C17 C18 C19 110.3(2) . . ?
C25 C18 C19 109.6(2) . . ?
C25 C18 C17 109.77(19) . . ?
C1 C2 C3 109.28(15) . . ?
C5 C4 C3 110.69(14) . . ?
C10 C9 C8 110.04(16) . . ?
C12 C13 C8 109.54(14) . . ?
C8 C7 C6 109.82(14) . . ?
C18 C17 C16 109.28(18) . . ?
C9 C8 C13 109.09(17) . . ?
C7 C8 C9 108.87(15) . . ?
C7 C8 C13 109.97(19) . . ?
C20 C21 C16 111.53(18) . . ?
C11 C14 C3 109.15(17) . . ?
C16 C22 C23 109.81(18) . . ?
C22 C23 C24 109.7(2) . . ?
C25 C23 C22 109.5(2) . . ?
C25 C23 C24 109.1(2) . . ?
C17 C16 C21 108.6(2) . . ?
C22 C16 C17 109.1(2) . . ?
C22 C16 C21 109.7(2) . . ?
C20 C24 C23 110.24(16) . . ?
C2 C3 C4 109.6(2) . . ?
C2 C3 C14 109.69(17) . . ?
C4 C3 C14 108.83(17) . . ?
C23 C25 C18 109.2(2) . . ?

loop_
_geom_bond_atom_site_label_1
_geom_bond_atom_site_label_2
_geom_bond_distance
_geom_bond_site_symmetry_2
_geom_bond_publ_flag
O15 C20 1.4424(17) . ?
O15 C5 1.4434(19) . ?
C20 C19 1.519(2) . ?
C20 C21 1.521(3) . ?
C20 C24 1.531(2) . ?
C6 C5 1.542(2) . ?
C6 C11 1.546(2) . ?
C6 C7 1.532(3) . ?
C10 C1 1.545(3) . ?
C10 C5 1.548(2) . ?
C10 C9 1.528(3) . ?
C1 C12 1.535(3) . ?
C1 C2 1.521(3) . ?
C5 C4 1.527(2) . ?
C11 C12 1.539(3) . ?
C11 C14 1.526(3) . ?
C12 C13 1.528(3) . ?
C19 C18 1.540(3) . ?
C18 C17 1.513(4) . ?
C18 C25 1.511(4) . ?
C2 C3 1.526(3) . ?
C4 C3 1.532(3) . ?
C9 C8 1.531(3) . ?
C13 C8 1.531(3) . ?
C7 C8 1.524(3) . ?
C17 C16 1.523(4) . ?
C21 C16 1.532(3) . ?
C14 C3 1.533(4) . ?
C22 C23 1.513(5) . ?
C22 C16 1.509(5) . ?
C23 C24 1.546(3) . ?
C23 C25 1.511(4) . ?
